data_7715660
loop_
_publ_author_name
'Chang, Chen-Chieh'
'Chen, Ming-Tsz'
'Huang, Tzu-Lun'
'Chen, Chi-Tien'

_publ_section_title
;
 Tunable zinc benzamidinate complexes: coordination modes and catalytic
 activity in the ring-opening polymerization of L-lactide.
;
_journal_issue 16
_journal_name_full 'Dalton transactions (Cambridge, England : 2003)'
_journal_page_first 7229
_journal_page_last 7238
_journal_paper_doi 10.1039/d4dt00188e
_journal_volume 53
_journal_year 2024
_chemical_formula_moiety 'C68 H76 N8 Zn2'
_chemical_formula_sum 'C68 H76 N8 Zn2'
_chemical_formula_weight 1136.11
_space_group_IT_number 15
_space_group_name_Hall '-C 2yc'
_space_group_name_H-M_alt 'C 1 2/c 1'
_symmetry_cell_setting monoclinic
_symmetry_space_group_name_H-M 'C 1 2/c 1'
_atom_sites_solution_hydrogens geom
_atom_sites_solution_primary direct
_atom_sites_solution_secondary difmap
_audit_creation_method SHELXL-97
_audit_update_record
;
2015-02-03 deposited with the CCDC.	2024-04-03 downloaded from the CCDC.
;
_cell_angle_alpha 90.00
_cell_angle_beta 103.280(3)
_cell_angle_gamma 90.00
_cell_formula_units_Z 4
_cell_length_a 14.8451(4)
_cell_length_b 20.7782(5)
_cell_length_c 20.2976(5)
_cell_measurement_reflns_used 5317
_cell_measurement_temperature 100(2)
_cell_measurement_theta_max 29.1454
_cell_measurement_theta_min 2.7646
_cell_volume 6093.5(3)
_computing_cell_refinement 'Bruker FRAMBO'
_computing_data_collection 'Bruker FRAMBO'
_computing_data_reduction 'Bruker SHELXTL'
_computing_molecular_graphics 'Bruker SHELXTL'
_computing_publication_material 'Bruker SHELXTL'
_computing_structure_refinement 'SHELXL-97 (Sheldrick, 1997)'
_computing_structure_solution 'SHELXS-97 (Sheldrick, 1990)'
_diffrn_ambient_temperature 100(2)
_diffrn_measured_fraction_theta_full 0.996
_diffrn_measured_fraction_theta_max 0.854
_diffrn_measurement_device_type 'CCD area detector'
_diffrn_measurement_method 'phi and omega scans'
_diffrn_radiation_monochromator graphite
_diffrn_radiation_source 'fine-focus sealed tube'
_diffrn_radiation_type MoK\a
_diffrn_radiation_wavelength 0.71073
_diffrn_reflns_av_R_equivalents 0.0391
_diffrn_reflns_av_sigmaI/netI 0.1037
_diffrn_reflns_limit_h_max 19
_diffrn_reflns_limit_h_min -20
_diffrn_reflns_limit_k_max 28
_diffrn_reflns_limit_k_min -26
_diffrn_reflns_limit_l_max 26
_diffrn_reflns_limit_l_min -27
_diffrn_reflns_number 15464
_diffrn_reflns_theta_full 26.00
_diffrn_reflns_theta_max 29.22
_diffrn_reflns_theta_min 2.85
_exptl_absorpt_coefficient_mu 0.834
_exptl_absorpt_correction_T_max 0.9212
_exptl_absorpt_correction_T_min 0.8509
_exptl_absorpt_correction_type multi-scan
_exptl_absorpt_process_details
; 
CrysAlis RED, Oxford Diffraction Ltd., 
Version 1.171.32.29 (release 10-06-2008 CrysAlis171 .NET) 
(compiled Jun 10 2008,16:49:55) 
Empirical absorption correction using spherical harmonics, 
 implemented in SCALE3 ABSPACK scaling algorithm. 
;
_exptl_crystal_colour colorless
_exptl_crystal_density_diffrn 1.238
_exptl_crystal_density_method 'not measured'
_exptl_crystal_description parallelpied
_exptl_crystal_F_000 2400
_exptl_crystal_size_max 0.20
_exptl_crystal_size_mid 0.20
_exptl_crystal_size_min 0.10
_refine_diff_density_max 1.590
_refine_diff_density_min -0.753
_refine_diff_density_rms 0.067
_refine_ls_extinction_method none
_refine_ls_goodness_of_fit_ref 1.030
_refine_ls_hydrogen_treatment constr
_refine_ls_matrix_type full
_refine_ls_number_parameters 352
_refine_ls_number_reflns 7071
_refine_ls_number_restraints 0
_refine_ls_restrained_S_all 1.030
_refine_ls_R_factor_all 0.0854
_refine_ls_R_factor_gt 0.0455
_refine_ls_shift/su_max 0.003
_refine_ls_shift/su_mean 0.000
_refine_ls_structure_factor_coef Fsqd
_refine_ls_weighting_details 'calc w=1/[\s^2^(Fo^2^)+(0.0200P)^2^+0.0000P] where P=(Fo^2^+2Fc^2^)/3'
_refine_ls_weighting_scheme calc
_refine_ls_wR_factor_gt 0.0699
_refine_ls_wR_factor_ref 0.0731
_reflns_number_gt 4287
_reflns_number_total 7071
_reflns_threshold_expression >2sigma(I)
_cod_data_source_file d4dt00188e2.cif
_cod_data_source_block ctc399
_cod_depositor_comments
;
The following automatic conversions were performed:

data item '_exptl_absorpt_correction_type' value 'multi-scan ' was
changed to 'multi-scan' in accordance with the
/home/data/users/saulius/crontab/automatic-downloads/rss-feeds/RSC/lib/dictionaries/cif_core.dic
dictionary named 'cif_core.dic' version 2.4.2 last updated on
2011-04-26.

data item '_symmetry_cell_setting' value 'Monoclinic' was changed to
'monoclinic' in accordance with the
/home/data/users/saulius/crontab/automatic-downloads/rss-feeds/RSC/lib/dictionaries/cif_core.dic
dictionary named 'cif_core.dic' version 2.4.2 last updated on
2011-04-26.

Automatic conversion script
Id: cif_fix_values 8170 2020-07-09 18:12:32Z antanas 

 Adding full bibliography for 7715657--7715661.cif.
;
_cod_original_sg_symbol_H-M C2/c
_cod_database_code 7715660

loop_
_symmetry_equiv_pos_as_xyz
'x, y, z'
'-x, y, -z+1/2'
'x+1/2, y+1/2, z'
'-x+1/2, y+1/2, -z+1/2'
'-x, -y, -z'
'x, -y, z-1/2'
'-x+1/2, -y+1/2, -z'
'x+1/2, -y+1/2, z-1/2'

loop_
_atom_site_label
_atom_site_type_symbol
_atom_site_fract_x
_atom_site_fract_y
_atom_site_fract_z
_atom_site_U_iso_or_equiv
_atom_site_adp_type
_atom_site_occupancy
_atom_site_symmetry_multiplicity
_atom_site_calc_flag
_atom_site_refinement_flags
_atom_site_disorder_assembly
_atom_site_disorder_group
Zn Zn 1.11523(2) 0.903339(14) 0.784299(12) 0.02005(8) Uani 1 1 d . . .
N1 N 1.24125(14) 0.85371(10) 0.79414(9) 0.0220(5) Uani 1 1 d . . .
N2 N 1.22889(14) 0.94399(9) 0.84954(8) 0.0205(5) Uani 1 1 d . . .
N3 N 0.96361(13) 0.85577(9) 0.66482(8) 0.0190(5) Uani 1 1 d . . .
N4 N 1.07749(13) 0.93222(9) 0.68707(8) 0.0179(4) Uani 1 1 d . . .
C1 C 1.28520(16) 0.89782(12) 0.83723(10) 0.0211(5) Uani 1 1 d . . .
C2 C 1.38663(18) 0.89380(12) 0.86854(11) 0.0264(6) Uani 1 1 d . . .
C3 C 1.4203(2) 0.84773(14) 0.91749(12) 0.0379(7) Uani 1 1 d . . .
H3A H 1.3790 0.8179 0.9303 0.046 Uiso 1 1 calc R . .
C4 C 1.5140(2) 0.84518(16) 0.94768(15) 0.0548(9) Uani 1 1 d . . .
H4A H 1.5370 0.8147 0.9824 0.066 Uiso 1 1 calc R . .
C5 C 1.5737(2) 0.88745(19) 0.92670(18) 0.0630(11) Uani 1 1 d . . .
H5A H 1.6379 0.8857 0.9472 0.076 Uiso 1 1 calc R . .
C6 C 1.5422(2) 0.93158(18) 0.87719(17) 0.0577(10) Uani 1 1 d . . .
H6A H 1.5842 0.9598 0.8628 0.069 Uiso 1 1 calc R . .
C7 C 1.44859(19) 0.93505(14) 0.84804(13) 0.0381(7) Uani 1 1 d . . .
H7A H 1.4264 0.9659 0.8136 0.046 Uiso 1 1 calc R . .
C8 C 1.28307(18) 0.80384(12) 0.76564(10) 0.0235(6) Uani 1 1 d . . .
C9 C 1.2434(2) 0.74309(12) 0.76193(11) 0.0316(7) Uani 1 1 d . . .
H9A H 1.1919 0.7361 0.7815 0.038 Uiso 1 1 calc R . .
C10 C 1.2769(2) 0.69269(13) 0.73062(12) 0.0417(8) Uani 1 1 d . . .
H10A H 1.2486 0.6515 0.7292 0.050 Uiso 1 1 calc R . .
C11 C 1.3508(2) 0.70126(14) 0.70143(12) 0.0420(8) Uani 1 1 d . . .
H11A H 1.3738 0.6663 0.6800 0.050 Uiso 1 1 calc R . .
C12 C 1.3911(2) 0.76083(15) 0.70361(11) 0.0388(7) Uani 1 1 d . . .
H12A H 1.4423 0.7669 0.6836 0.047 Uiso 1 1 calc R . .
C13 C 1.35789(19) 0.81289(13) 0.73492(11) 0.0321(7) Uani 1 1 d . . .
H13A H 1.3858 0.8541 0.7354 0.038 Uiso 1 1 calc R . .
C14 C 1.24865(17) 0.99267(12) 0.90432(11) 0.0238(6) Uani 1 1 d . . .
C15 C 1.2917(2) 0.96337(12) 0.97336(11) 0.0344(7) Uani 1 1 d . . .
H15A H 1.2522 0.9285 0.9829 0.052 Uiso 1 1 calc R . .
H15B H 1.2975 0.9966 1.0084 0.052 Uiso 1 1 calc R . .
H15C H 1.3532 0.9463 0.9731 0.052 Uiso 1 1 calc R . .
C16 C 1.3083(2) 1.04756(12) 0.88879(12) 0.0410(8) Uani 1 1 d . . .
H16A H 1.3693 1.0309 0.8866 0.062 Uiso 1 1 calc R . .
H16B H 1.3154 1.0801 0.9245 0.062 Uiso 1 1 calc R . .
H16C H 1.2786 1.0670 0.8452 0.062 Uiso 1 1 calc R . .
C17 C 1.15467(19) 1.01908(13) 0.90726(12) 0.0363(7) Uani 1 1 d . . .
H17A H 1.1157 0.9841 0.9173 0.054 Uiso 1 1 calc R . .
H17B H 1.1255 1.0384 0.8635 0.054 Uiso 1 1 calc R . .
H17C H 1.1620 1.0519 0.9428 0.054 Uiso 1 1 calc R . .
C18 C 1.03524(17) 0.88449(11) 0.64828(10) 0.0195(6) Uani 1 1 d . . .
C19 C 1.06519(18) 0.85999(11) 0.58650(11) 0.0222(6) Uani 1 1 d . . .
C20 C 1.00355(19) 0.85964(12) 0.52359(11) 0.0271(6) Uani 1 1 d . . .
H20A H 0.9424 0.8756 0.5188 0.033 Uiso 1 1 calc R . .
C21 C 1.0322(2) 0.83563(12) 0.46770(11) 0.0336(7) Uani 1 1 d . . .
H21A H 0.9908 0.8361 0.4244 0.040 Uiso 1 1 calc R . .
C22 C 1.1190(2) 0.81148(13) 0.47455(13) 0.0367(7) Uani 1 1 d . . .
H22A H 1.1376 0.7951 0.4360 0.044 Uiso 1 1 calc R . .
C23 C 1.1804(2) 0.81060(12) 0.53699(12) 0.0351(7) Uani 1 1 d . . .
H23A H 1.2408 0.7933 0.5416 0.042 Uiso 1 1 calc R . .
C24 C 1.15308(19) 0.83529(12) 0.59311(11) 0.0276(6) Uani 1 1 d . . .
H24A H 1.1951 0.8351 0.6361 0.033 Uiso 1 1 calc R . .
C25 C 0.93827(18) 0.79189(12) 0.64079(10) 0.0240(6) Uani 1 1 d . . .
C26 C 0.9976(2) 0.74101(13) 0.66103(12) 0.0334(7) Uani 1 1 d . . .
H26A H 1.0570 0.7489 0.6893 0.040 Uiso 1 1 calc R . .
C27 C 0.9724(3) 0.67873(14) 0.64103(13) 0.0480(8) Uani 1 1 d . . .
H27A H 1.0143 0.6442 0.6555 0.058 Uiso 1 1 calc R . .
C28 C 0.8874(3) 0.66700(14) 0.60060(14) 0.0491(9) Uani 1 1 d . . .
H28A H 0.8697 0.6242 0.5871 0.059 Uiso 1 1 calc R . .
C29 C 0.8273(2) 0.71682(14) 0.57939(12) 0.0419(8) Uani 1 1 d . . .
H29A H 0.7680 0.7083 0.5511 0.050 Uiso 1 1 calc R . .
C30 C 0.8523(2) 0.78015(13) 0.59886(11) 0.0305(7) Uani 1 1 d . . .
H30A H 0.8107 0.8146 0.5835 0.037 Uiso 1 1 calc R . .
C31 C 1.12813(17) 0.98661(12) 0.66265(10) 0.0223(6) Uani 1 1 d . . .
C32 C 1.23255(17) 0.97605(13) 0.67962(12) 0.0309(7) Uani 1 1 d . . .
H32A H 1.2539 0.9665 0.7280 0.046 Uiso 1 1 calc R . .
H32B H 1.2634 1.0150 0.6687 0.046 Uiso 1 1 calc R . .
H32C H 1.2475 0.9399 0.6531 0.046 Uiso 1 1 calc R . .
C33 C 1.09638(18) 1.00109(12) 0.58658(10) 0.0291(6) Uani 1 1 d . . .
H33A H 1.0293 1.0080 0.5748 0.044 Uiso 1 1 calc R . .
H33B H 1.1119 0.9646 0.5606 0.044 Uiso 1 1 calc R . .
H33C H 1.1277 1.0399 0.5758 0.044 Uiso 1 1 calc R . .
C34 C 1.10586(19) 1.04573(11) 0.70076(11) 0.0278(6) Uani 1 1 d . . .
H34A H 1.1245 1.0378 0.7496 0.042 Uiso 1 1 calc R . .
H34B H 1.0392 1.0543 0.6879 0.042 Uiso 1 1 calc R . .
H34C H 1.1396 1.0830 0.6892 0.042 Uiso 1 1 calc R . .

loop_
_atom_site_aniso_label
_atom_site_aniso_U_11
_atom_site_aniso_U_22
_atom_site_aniso_U_33
_atom_site_aniso_U_23
_atom_site_aniso_U_13
_atom_site_aniso_U_12
Zn 0.02091(15) 0.02246(15) 0.01601(13) 0.00226(13) 0.00267(10) -0.00154(17)
N1 0.0230(12) 0.0192(11) 0.0238(10) 0.0015(9) 0.0052(9) 0.0018(10)
N2 0.0219(12) 0.0191(11) 0.0198(10) -0.0006(8) 0.0035(9) 0.0022(10)
N3 0.0217(12) 0.0166(11) 0.0182(10) -0.0024(8) 0.0033(9) 0.0009(10)
N4 0.0202(11) 0.0195(11) 0.0137(9) 0.0020(8) 0.0031(8) 0.0014(10)
C1 0.0224(14) 0.0236(14) 0.0166(11) 0.0032(11) 0.0027(10) -0.0005(14)
C2 0.0298(15) 0.0267(16) 0.0224(12) -0.0131(12) 0.0058(11) -0.0007(14)
C3 0.0344(19) 0.0389(18) 0.0351(15) -0.0064(13) -0.0032(14) 0.0158(16)
C4 0.053(2) 0.045(2) 0.0518(19) -0.0157(16) -0.0168(17) 0.027(2)
C5 0.0279(19) 0.073(3) 0.075(2) -0.043(2) -0.0154(18) 0.017(2)
C6 0.0276(19) 0.072(3) 0.074(2) -0.034(2) 0.0117(18) -0.009(2)
C7 0.0264(17) 0.0442(18) 0.0431(16) -0.0102(14) 0.0063(14) 0.0012(16)
C8 0.0263(15) 0.0253(14) 0.0155(12) 0.0023(11) -0.0023(11) 0.0053(13)
C9 0.0395(18) 0.0263(15) 0.0283(14) 0.0022(12) 0.0065(12) 0.0074(15)
C10 0.067(2) 0.0257(16) 0.0323(15) -0.0025(13) 0.0112(15) 0.0052(17)
C11 0.058(2) 0.0354(18) 0.0324(15) -0.0067(13) 0.0099(15) 0.0194(17)
C12 0.0357(18) 0.054(2) 0.0253(15) -0.0031(13) 0.0049(13) 0.0095(17)
C13 0.0348(17) 0.0333(16) 0.0266(13) -0.0029(12) 0.0039(12) 0.0032(15)
C14 0.0270(15) 0.0210(14) 0.0228(13) -0.0040(10) 0.0045(11) 0.0035(13)
C15 0.0481(19) 0.0292(16) 0.0235(13) -0.0049(11) 0.0037(12) 0.0055(15)
C16 0.059(2) 0.0242(15) 0.0415(16) -0.0052(13) 0.0151(15) -0.0064(16)
C17 0.0403(19) 0.0339(17) 0.0333(15) -0.0111(12) 0.0055(13) 0.0082(16)
C18 0.0200(14) 0.0216(14) 0.0159(11) 0.0047(10) 0.0023(10) 0.0090(12)
C19 0.0309(16) 0.0190(13) 0.0186(12) -0.0002(10) 0.0094(12) 0.0029(13)
C20 0.0364(17) 0.0224(14) 0.0228(13) 0.0002(11) 0.0073(12) 0.0020(14)
C21 0.056(2) 0.0285(15) 0.0167(13) -0.0005(11) 0.0086(13) -0.0003(16)
C22 0.059(2) 0.0276(16) 0.0312(15) -0.0060(12) 0.0251(15) 0.0024(16)
C23 0.0420(19) 0.0274(16) 0.0418(16) -0.0038(13) 0.0217(15) 0.0038(15)
C24 0.0333(17) 0.0258(15) 0.0246(13) -0.0011(11) 0.0087(12) 0.0041(14)
C25 0.0325(17) 0.0246(14) 0.0165(12) -0.0042(11) 0.0086(12) -0.0015(14)
C26 0.0428(19) 0.0278(16) 0.0279(14) -0.0012(12) 0.0047(13) 0.0017(16)
C27 0.077(3) 0.0257(17) 0.0385(17) -0.0004(13) 0.0070(17) 0.0104(18)
C28 0.085(3) 0.0237(17) 0.0364(17) -0.0089(13) 0.0095(18) -0.0128(19)
C29 0.050(2) 0.044(2) 0.0288(15) -0.0106(14) 0.0028(14) -0.0195(18)
C30 0.0340(18) 0.0327(16) 0.0246(13) -0.0066(11) 0.0065(12) -0.0032(14)
C31 0.0246(15) 0.0241(14) 0.0188(12) 0.0053(10) 0.0060(11) -0.0022(13)
C32 0.0282(16) 0.0336(16) 0.0331(14) 0.0082(12) 0.0114(12) -0.0055(14)
C33 0.0362(17) 0.0290(15) 0.0244(13) 0.0068(11) 0.0120(12) -0.0020(14)
C34 0.0370(17) 0.0226(14) 0.0241(13) 0.0016(11) 0.0077(12) -0.0053(14)

loop_
_atom_type_symbol
_atom_type_description
_atom_type_scat_dispersion_real
_atom_type_scat_dispersion_imag
_atom_type_scat_source
C C 0.0033 0.0016 'International Tables Vol C Tables 4.2.6.8 and 6.1.1.4'
H H 0.0000 0.0000 'International Tables Vol C Tables 4.2.6.8 and 6.1.1.4'
N N 0.0061 0.0033 'International Tables Vol C Tables 4.2.6.8 and 6.1.1.4'
Zn Zn 0.2839 1.4301 'International Tables Vol C Tables 4.2.6.8 and 6.1.1.4'

loop_
_geom_angle_atom_site_label_1
_geom_angle_atom_site_label_2
_geom_angle_atom_site_label_3
_geom_angle
_geom_angle_site_symmetry_1
_geom_angle_site_symmetry_3
_geom_angle_publ_flag
N3 Zn N4 126.24(8) 2_756 . ?
N3 Zn N2 111.12(7) 2_756 . ?
N4 Zn N2 120.48(7) . . ?
N3 Zn N1 108.84(8) 2_756 . ?
N4 Zn N1 106.25(7) . . ?
N2 Zn N1 64.11(8) . . ?
C1 N1 C8 125.8(2) . . ?
C1 N1 Zn 90.90(14) . . ?
C8 N1 Zn 142.41(16) . . ?
C1 N2 C14 127.4(2) . . ?
C1 N2 Zn 92.32(14) . . ?
C14 N2 Zn 138.60(15) . . ?
C18 N3 C25 119.52(18) . . ?
C18 N3 Zn 120.52(15) . 2_756 ?
C25 N3 Zn 119.74(15) . 2_756 ?
C18 N4 C31 124.66(17) . . ?
C18 N4 Zn 110.17(14) . . ?
C31 N4 Zn 119.95(14) . . ?
N1 C1 N2 112.7(2) . . ?
N1 C1 C2 122.3(2) . . ?
N2 C1 C2 125.0(2) . . ?
C3 C2 C7 119.1(3) . . ?
C3 C2 C1 120.3(2) . . ?
C7 C2 C1 120.6(2) . . ?
C4 C3 C2 120.2(3) . . ?
C4 C3 H3A 119.9 . . ?
C2 C3 H3A 119.9 . . ?
C5 C4 C3 119.2(3) . . ?
C5 C4 H4A 120.4 . . ?
C3 C4 H4A 120.4 . . ?
C6 C5 C4 121.3(3) . . ?
C6 C5 H5A 119.4 . . ?
C4 C5 H5A 119.4 . . ?
C5 C6 C7 119.5(3) . . ?
C5 C6 H6A 120.2 . . ?
C7 C6 H6A 120.2 . . ?
C6 C7 C2 120.6(3) . . ?
C6 C7 H7A 119.7 . . ?
C2 C7 H7A 119.7 . . ?
C9 C8 N1 118.2(2) . . ?
C9 C8 C13 117.8(2) . . ?
N1 C8 C13 123.7(2) . . ?
C10 C9 C8 121.6(3) . . ?
C10 C9 H9A 119.2 . . ?
C8 C9 H9A 119.2 . . ?
C11 C10 C9 120.7(3) . . ?
C11 C10 H10A 119.7 . . ?
C9 C10 H10A 119.7 . . ?
C12 C11 C10 119.3(3) . . ?
C12 C11 H11A 120.4 . . ?
C10 C11 H11A 120.4 . . ?
C11 C12 C13 121.1(3) . . ?
C11 C12 H12A 119.5 . . ?
C13 C12 H12A 119.5 . . ?
C12 C13 C8 119.6(3) . . ?
C12 C13 H13A 120.2 . . ?
C8 C13 H13A 120.2 . . ?
N2 C14 C17 104.6(2) . . ?
N2 C14 C16 112.39(17) . . ?
C17 C14 C16 108.8(2) . . ?
N2 C14 C15 112.67(19) . . ?
C17 C14 C15 107.71(18) . . ?
C16 C14 C15 110.4(2) . . ?
C14 C15 H15A 109.5 . . ?
C14 C15 H15B 109.5 . . ?
H15A C15 H15B 109.5 . . ?
C14 C15 H15C 109.5 . . ?
H15A C15 H15C 109.5 . . ?
H15B C15 H15C 109.5 . . ?
C14 C16 H16A 109.5 . . ?
C14 C16 H16B 109.5 . . ?
H16A C16 H16B 109.5 . . ?
C14 C16 H16C 109.5 . . ?
H16A C16 H16C 109.5 . . ?
H16B C16 H16C 109.5 . . ?
C14 C17 H17A 109.5 . . ?
C14 C17 H17B 109.5 . . ?
H17A C17 H17B 109.5 . . ?
C14 C17 H17C 109.5 . . ?
H17A C17 H17C 109.5 . . ?
H17B C17 H17C 109.5 . . ?
N3 C18 N4 118.78(18) . . ?
N3 C18 C19 117.6(2) . . ?
N4 C18 C19 123.6(2) . . ?
C24 C19 C20 119.7(2) . . ?
C24 C19 C18 119.8(2) . . ?
C20 C19 C18 120.5(2) . . ?
C19 C20 C21 119.4(2) . . ?
C19 C20 H20A 120.3 . . ?
C21 C20 H20A 120.3 . . ?
C22 C21 C20 120.6(2) . . ?
C22 C21 H21A 119.7 . . ?
C20 C21 H21A 119.7 . . ?
C21 C22 C23 120.6(2) . . ?
C21 C22 H22A 119.7 . . ?
C23 C22 H22A 119.7 . . ?
C22 C23 C24 119.4(3) . . ?
C22 C23 H23A 120.3 . . ?
C24 C23 H23A 120.3 . . ?
C19 C24 C23 120.3(2) . . ?
C19 C24 H24A 119.9 . . ?
C23 C24 H24A 119.9 . . ?
C26 C25 C30 119.0(2) . . ?
C26 C25 N3 120.6(2) . . ?
C30 C25 N3 120.4(2) . . ?
C25 C26 C27 121.3(3) . . ?
C25 C26 H26A 119.3 . . ?
C27 C26 H26A 119.3 . . ?
C28 C27 C26 119.8(3) . . ?
C28 C27 H27A 120.1 . . ?
C26 C27 H27A 120.1 . . ?
C27 C28 C29 120.1(3) . . ?
C27 C28 H28A 120.0 . . ?
C29 C28 H28A 120.0 . . ?
C28 C29 C30 120.7(3) . . ?
C28 C29 H29A 119.6 . . ?
C30 C29 H29A 119.6 . . ?
C25 C30 C29 119.1(3) . . ?
C25 C30 H30A 120.4 . . ?
C29 C30 H30A 120.4 . . ?
N4 C31 C32 112.15(19) . . ?
N4 C31 C34 104.76(16) . . ?
C32 C31 C34 109.2(2) . . ?
N4 C31 C33 114.66(19) . . ?
C32 C31 C33 108.45(17) . . ?
C34 C31 C33 107.41(19) . . ?
C31 C32 H32A 109.5 . . ?
C31 C32 H32B 109.5 . . ?
H32A C32 H32B 109.5 . . ?
C31 C32 H32C 109.5 . . ?
H32A C32 H32C 109.5 . . ?
H32B C32 H32C 109.5 . . ?
C31 C33 H33A 109.5 . . ?
C31 C33 H33B 109.5 . . ?
H33A C33 H33B 109.5 . . ?
C31 C33 H33C 109.5 . . ?
H33A C33 H33C 109.5 . . ?
H33B C33 H33C 109.5 . . ?
C31 C34 H34A 109.5 . . ?
C31 C34 H34B 109.5 . . ?
H34A C34 H34B 109.5 . . ?
C31 C34 H34C 109.5 . . ?
H34A C34 H34C 109.5 . . ?
H34B C34 H34C 109.5 . . ?

loop_
_geom_bond_atom_site_label_1
_geom_bond_atom_site_label_2
_geom_bond_distance
_geom_bond_site_symmetry_2
_geom_bond_publ_flag
Zn N3 1.9922(17) 2_756 ?
Zn N4 2.0151(16) . ?
Zn N2 2.071(2) . ?
Zn N1 2.105(2) . ?
N1 C1 1.330(3) . ?
N1 C8 1.399(3) . ?
N2 C1 1.333(3) . ?
N2 C14 1.482(3) . ?
N3 C18 1.328(3) . ?
N3 C25 1.434(3) . ?
N3 Zn 1.9922(17) 2_756 ?
N4 C18 1.330(3) . ?
N4 C31 1.503(3) . ?
C1 C2 1.496(3) . ?
C2 C3 1.387(3) . ?
C2 C7 1.389(3) . ?
C3 C4 1.387(4) . ?
C3 H3A 0.9500 . ?
C4 C5 1.382(4) . ?
C4 H4A 0.9500 . ?
C5 C6 1.361(5) . ?
C5 H5A 0.9500 . ?
C6 C7 1.381(4) . ?
C6 H6A 0.9500 . ?
C7 H7A 0.9500 . ?
C8 C9 1.388(3) . ?
C8 C13 1.406(3) . ?
C9 C10 1.376(3) . ?
C9 H9A 0.9500 . ?
C10 C11 1.373(4) . ?
C10 H10A 0.9500 . ?
C11 C12 1.371(4) . ?
C11 H11A 0.9500 . ?
C12 C13 1.400(3) . ?
C12 H12A 0.9500 . ?
C13 H13A 0.9500 . ?
C14 C17 1.513(3) . ?
C14 C16 1.520(3) . ?
C14 C15 1.527(3) . ?
C15 H15A 0.9800 . ?
C15 H15B 0.9800 . ?
C15 H15C 0.9800 . ?
C16 H16A 0.9800 . ?
C16 H16B 0.9800 . ?
C16 H16C 0.9800 . ?
C17 H17A 0.9800 . ?
C17 H17B 0.9800 . ?
C17 H17C 0.9800 . ?
C18 C19 1.512(3) . ?
C19 C24 1.379(3) . ?
C19 C20 1.390(3) . ?
C20 C21 1.392(3) . ?
C20 H20A 0.9500 . ?
C21 C22 1.360(4) . ?
C21 H21A 0.9500 . ?
C22 C23 1.381(4) . ?
C22 H22A 0.9500 . ?
C23 C24 1.392(3) . ?
C23 H23A 0.9500 . ?
C24 H24A 0.9500 . ?
C25 C26 1.377(3) . ?
C25 C30 1.384(4) . ?
C26 C27 1.382(4) . ?
C26 H26A 0.9500 . ?
C27 C28 1.359(4) . ?
C27 H27A 0.9500 . ?
C28 C29 1.370(4) . ?
C28 H28A 0.9500 . ?
C29 C30 1.399(3) . ?
C29 H29A 0.9500 . ?
C30 H30A 0.9500 . ?
C31 C32 1.525(3) . ?
C31 C34 1.528(3) . ?
C31 C33 1.537(3) . ?
C32 H32A 0.9800 . ?
C32 H32B 0.9800 . ?
C32 H32C 0.9800 . ?
C33 H33A 0.9800 . ?
C33 H33B 0.9800 . ?
C33 H33C 0.9800 . ?
C34 H34A 0.9800 . ?
C34 H34B 0.9800 . ?
C34 H34C 0.9800 . ?
